data_4125604
loop_
_publ_author_name
'Krautwald, Simon'
'Bezdek, M\'at\'e J'
'Chirik, Paul J.'

_publ_section_title
;
 Cobalt-Catalyzed 1,1-Diboration of Terminal Alkynes: Scope, Mechanism,
 and Synthetic Applications.
;
_journal_name_full 'Journal of the American Chemical Society'
_journal_paper_doi 10.1021/jacs.7b00445
_journal_year 2017
_chemical_formula_sum 'C24 H34 B2 N2 O2'
_chemical_formula_weight 404.15
_space_group_crystal_system triclinic
_space_group_IT_number 2
_space_group_name_Hall '-P 1'
_space_group_name_H-M_alt 'P -1'
_symmetry_space_group_name_Hall '-P 1'
_symmetry_space_group_name_H-M 'P -1'
_atom_sites_solution_hydrogens mixed
_audit_creation_method SHELXL-2014
_audit_update_record
;
2016-08-19 # Formatted by publCIF
;
_cell_angle_alpha 78.548(2)
_cell_angle_beta 76.619(2)
_cell_angle_gamma 78.343(2)
_cell_formula_units_Z 2
_cell_length_a 7.7100(5)
_cell_length_b 12.4937(8)
_cell_length_c 12.6031(8)
_cell_measurement_reflns_used 9895
_cell_measurement_temperature 100(2)
_cell_measurement_theta_max 28.76
_cell_measurement_theta_min 2.56
_cell_volume 1141.92(13)
_computing_cell_refinement 'Bruker SAINT'
_computing_data_collection 'Bruker APEX2'
_computing_data_reduction 'Bruker SAINT'
_computing_molecular_graphics 'Bruker SHELXTL'
_computing_publication_material 'Bruker SHELXTL'
_computing_structure_refinement 'SHELXL-2014 (Sheldrick 2014)'
_computing_structure_solution 'SHELXS-97 (Sheldrick 2008)'
_diffrn_ambient_temperature 100(2)
_diffrn_measured_fraction_theta_full 0.996
_diffrn_measured_fraction_theta_max 0.993
_diffrn_measurement_device_type 'Bruker APEX-II CCD'
_diffrn_measurement_method 'phi and omega scans'
_diffrn_radiation_source 'fine-focus sealed tube'
_diffrn_radiation_type MoK\a
_diffrn_radiation_wavelength 0.71073
_diffrn_reflns_av_unetI/netI 0.0367
_diffrn_reflns_Laue_measured_fraction_full 0.996
_diffrn_reflns_Laue_measured_fraction_max 0.993
_diffrn_reflns_limit_h_max 10
_diffrn_reflns_limit_h_min -9
_diffrn_reflns_limit_k_max 16
_diffrn_reflns_limit_k_min -16
_diffrn_reflns_limit_l_max 17
_diffrn_reflns_limit_l_min 0
_diffrn_reflns_number 5833
_diffrn_reflns_point_group_measured_fraction_full 0.996
_diffrn_reflns_point_group_measured_fraction_max 0.993
_diffrn_reflns_theta_full 25.242
_diffrn_reflns_theta_max 28.776
_diffrn_reflns_theta_min 2.565
_exptl_absorpt_coefficient_mu 0.073
_exptl_absorpt_correction_T_max 0.7458
_exptl_absorpt_correction_T_min 0.6712
_exptl_absorpt_correction_type multi-scan
_exptl_absorpt_process_details 'TWINABS BRUKER AXS'
_exptl_crystal_colour colourless
_exptl_crystal_density_diffrn 1.175
_exptl_crystal_description prism
_exptl_crystal_F_000 436
_exptl_crystal_size_max 0.433
_exptl_crystal_size_mid 0.360
_exptl_crystal_size_min 0.255
_refine_diff_density_max 0.367
_refine_diff_density_min -0.242
_refine_diff_density_rms 0.056
_refine_ls_extinction_method none
_refine_ls_goodness_of_fit_ref 1.029
_refine_ls_hydrogen_treatment mixed
_refine_ls_matrix_type full
_refine_ls_number_parameters 278
_refine_ls_number_reflns 5833
_refine_ls_number_restraints 0
_refine_ls_restrained_S_all 1.029
_refine_ls_R_factor_all 0.0677
_refine_ls_R_factor_gt 0.0511
_refine_ls_shift/su_max 0.000
_refine_ls_shift/su_mean 0.000
_refine_ls_structure_factor_coef Fsqd
_refine_ls_weighting_details 'w=1/[\s^2^(Fo^2^)+(0.0812P)^2^+0.2372P] where P=(Fo^2^+2Fc^2^)/3'
_refine_ls_weighting_scheme calc
_refine_ls_wR_factor_gt 0.1297
_refine_ls_wR_factor_ref 0.1397
_reflns_Friedel_coverage 0.000
_reflns_number_gt 4712
_reflns_number_total 5833
_reflns_threshold_expression 'I > 2\s(I)'
_cod_data_source_file ja7b00445_si_001.cif
_cod_data_source_block sk3
_cod_database_code 4125604
_shelx_space_group_comment
;
The symmetry employed for this shelxl refinement is uniquely defined
by the following loop, which should always be used as a source of
symmetry information in preference to the above space-group names.
They are only intended as comments.
;
_shelxl_version_number 2014-3

loop_
_space_group_symop_operation_xyz
'x, y, z'
'-x, -y, -z'

loop_
_atom_site_label
_atom_site_type_symbol
_atom_site_fract_x
_atom_site_fract_y
_atom_site_fract_z
_atom_site_U_iso_or_equiv
_atom_site_adp_type
_atom_site_occupancy
_atom_site_site_symmetry_order
_atom_site_calc_flag
_atom_site_refinement_flags_posn
_atom_site_refinement_flags_adp
C1 C 0.35237(18) 0.41752(11) 0.62570(11) 0.0156(3) Uani 1 1 d . .
C2 C 0.33960(18) 0.36776(11) 0.54355(11) 0.0168(3) Uani 1 1 d . .
H2A H 0.2571 0.4039 0.4995 0.020 Uiso 1 1 calc R U
C3 C 0.44661(19) 0.25889(11) 0.51651(11) 0.0175(3) Uani 1 1 d . .
H3A H 0.3772 0.2008 0.5542 0.021 Uiso 1 1 calc R U
H3B H 0.5567 0.2452 0.5453 0.021 Uiso 1 1 calc R U
C4 C 0.49711(18) 0.25114(11) 0.39342(11) 0.0165(3) Uani 1 1 d . .
H4A H 0.3879 0.2642 0.3638 0.020 Uiso 1 1 calc R U
H4B H 0.5685 0.3080 0.3550 0.020 Uiso 1 1 calc R U
C5 C 0.60417(19) 0.13829(11) 0.37330(11) 0.0171(3) Uani 1 1 d . .
H5A H 0.7155 0.1274 0.4003 0.021 Uiso 1 1 calc R U
H5B H 0.5349 0.0818 0.4159 0.021 Uiso 1 1 calc R U
C6 C 0.65059(19) 0.12247(11) 0.25297(11) 0.0178(3) Uani 1 1 d . .
H6A H 0.5401 0.1368 0.2245 0.021 Uiso 1 1 calc R U
H6B H 0.7259 0.1760 0.2107 0.021 Uiso 1 1 calc R U
C7 C 0.7487(2) 0.00696(13) 0.23664(13) 0.0259(3) Uani 1 1 d . .
H7A H 0.8594 -0.0073 0.2649 0.031 Uiso 1 1 calc R U
H7B H 0.6736 -0.0467 0.2790 0.031 Uiso 1 1 calc R U
C8 C 0.7944(3) -0.00865(14) 0.11653(13) 0.0319(4) Uani 1 1 d . .
H8A H 0.8561 -0.0827 0.1106 0.048 Uiso 1 1 calc R U
H8B H 0.6851 0.0038 0.0885 0.048 Uiso 1 1 calc R U
H8C H 0.8709 0.0431 0.0744 0.048 Uiso 1 1 calc R U
B1 B 0.4883(2) 0.37032(13) 0.70435(13) 0.0159(3) Uani 1 1 d . .
O1 O 0.67324(13) 0.36288(8) 0.67418(8) 0.0192(2) Uani 1 1 d . .
C9 C 0.73812(19) 0.35492(12) 0.77708(11) 0.0199(3) Uani 1 1 d . .
C10 C 0.59114(19) 0.29897(12) 0.86372(12) 0.0193(3) Uani 1 1 d . .
C11 C 0.9273(2) 0.28997(15) 0.76618(13) 0.0295(4) Uani 1 1 d . .
H11A H 0.9698 0.2847 0.8332 0.044 Uiso 1 1 calc R U
H11B H 0.9266 0.2170 0.7529 0.044 Uiso 1 1 calc R U
H11C H 1.0057 0.3269 0.7055 0.044 Uiso 1 1 calc R U
C12 C 0.7374(2) 0.47326(13) 0.79047(13) 0.0272(3) Uani 1 1 d . .
H12A H 0.7788 0.4730 0.8567 0.041 Uiso 1 1 calc R U
H12B H 0.8161 0.5076 0.7280 0.041 Uiso 1 1 calc R U
H12C H 0.6169 0.5140 0.7951 0.041 Uiso 1 1 calc R U
C13 C 0.6205(2) 0.17420(14) 0.86925(15) 0.0313(4) Uani 1 1 d . .
H13A H 0.7253 0.1412 0.9001 0.047 Uiso 1 1 calc R U
H13B H 0.5166 0.1456 0.9150 0.047 Uiso 1 1 calc R U
H13C H 0.6381 0.1569 0.7962 0.047 Uiso 1 1 calc R U
C14 C 0.5588(2) 0.32888(15) 0.97815(12) 0.0278(4) Uani 1 1 d . .
H14A H 0.6643 0.2998 1.0095 0.042 Uiso 1 1 calc R U
H14B H 0.5343 0.4080 0.9734 0.042 Uiso 1 1 calc R U
H14C H 0.4574 0.2979 1.0242 0.042 Uiso 1 1 calc R U
O2 O 0.43032(13) 0.34340(8) 0.81626(8) 0.0188(2) Uani 1 1 d . .
B2 B 0.2215(2) 0.52514(13) 0.65482(13) 0.0148(3) Uani 1 1 d . .
N1 N 0.16909(15) 0.54430(9) 0.76630(10) 0.0153(2) Uani 1 1 d . .
N2 N 0.15249(16) 0.60998(10) 0.57497(10) 0.0162(2) Uani 1 1 d . .
C15 C 0.05787(18) 0.63904(11) 0.79924(11) 0.0148(3) Uani 1 1 d . .
C16 C 0.00663(19) 0.65382(12) 0.90850(11) 0.0181(3) Uani 1 1 d . .
H16A H 0.0448 0.5985 0.9634 0.022 Uiso 1 1 calc R U
C17 C -0.1032(2) 0.75238(12) 0.93686(12) 0.0205(3) Uani 1 1 d . .
H17A H -0.1383 0.7611 1.0108 0.025 Uiso 1 1 calc R U
C18 C -0.15914(19) 0.83554(12) 0.85792(12) 0.0207(3) Uani 1 1 d . .
H18A H -0.2298 0.9006 0.8785 0.025 Uiso 1 1 calc R U
C19 C -0.11052(18) 0.82359(11) 0.74483(12) 0.0173(3) Uani 1 1 d . .
C20 C -0.16553(19) 0.90763(12) 0.66008(12) 0.0204(3) Uani 1 1 d . .
H20A H -0.2360 0.9738 0.6780 0.025 Uiso 1 1 calc R U
C21 C -0.1154(2) 0.89198(12) 0.55175(13) 0.0208(3) Uani 1 1 d . .
H21A H -0.1522 0.9480 0.4970 0.025 Uiso 1 1 calc R U
C22 C -0.01002(19) 0.79344(12) 0.52200(12) 0.0189(3) Uani 1 1 d . .
H22A H 0.0223 0.7846 0.4481 0.023 Uiso 1 1 calc R U
C23 C 0.04619(18) 0.70930(11) 0.60167(11) 0.0153(3) Uani 1 1 d . .
C24 C -0.00237(17) 0.72320(11) 0.71504(11) 0.0148(3) Uani 1 1 d . .
H1 H 0.206(2) 0.4950(14) 0.8203(14) 0.018 Uiso 1 1 d . U
H2AA H 0.189(2) 0.6092(14) 0.5048(14) 0.018 Uiso 1 1 d . U

loop_
_atom_site_aniso_label
_atom_site_aniso_U_11
_atom_site_aniso_U_22
_atom_site_aniso_U_33
_atom_site_aniso_U_23
_atom_site_aniso_U_13
_atom_site_aniso_U_12
C1 0.0133(6) 0.0178(7) 0.0147(6) -0.0020(5) -0.0017(5) -0.0021(5)
C2 0.0150(6) 0.0194(7) 0.0155(6) -0.0021(5) -0.0040(5) -0.0015(5)
C3 0.0200(7) 0.0162(6) 0.0170(7) -0.0035(5) -0.0056(5) -0.0010(5)
C4 0.0173(6) 0.0157(6) 0.0171(7) -0.0031(5) -0.0049(5) -0.0017(5)
C5 0.0201(7) 0.0152(6) 0.0162(6) -0.0030(5) -0.0041(5) -0.0021(5)
C6 0.0204(7) 0.0174(7) 0.0157(7) -0.0040(5) -0.0030(5) -0.0023(5)
C7 0.0377(9) 0.0191(7) 0.0199(7) -0.0054(6) -0.0063(6) 0.0008(6)
C8 0.0455(10) 0.0255(8) 0.0237(8) -0.0104(7) -0.0046(7) 0.0003(7)
B1 0.0180(7) 0.0134(7) 0.0163(7) -0.0043(5) -0.0029(6) -0.0013(6)
O1 0.0169(5) 0.0276(5) 0.0130(5) -0.0033(4) -0.0040(4) -0.0019(4)
C9 0.0186(7) 0.0267(8) 0.0147(7) -0.0017(5) -0.0065(5) -0.0024(6)
C10 0.0184(7) 0.0221(7) 0.0178(7) -0.0009(5) -0.0068(5) -0.0027(5)
C11 0.0192(7) 0.0444(10) 0.0235(8) -0.0056(7) -0.0076(6) 0.0018(7)
C12 0.0300(8) 0.0288(8) 0.0272(8) -0.0013(6) -0.0102(7) -0.0126(7)
C13 0.0365(9) 0.0229(8) 0.0358(9) 0.0031(7) -0.0157(8) -0.0054(7)
C14 0.0275(8) 0.0402(9) 0.0163(7) -0.0016(6) -0.0045(6) -0.0098(7)
O2 0.0166(5) 0.0236(5) 0.0154(5) -0.0010(4) -0.0047(4) -0.0018(4)
B2 0.0138(7) 0.0161(7) 0.0155(7) -0.0034(6) -0.0026(6) -0.0040(5)
N1 0.0169(6) 0.0147(6) 0.0135(6) -0.0015(4) -0.0040(4) -0.0002(4)
N2 0.0169(6) 0.0184(6) 0.0128(6) -0.0045(5) -0.0023(4) -0.0003(4)
C15 0.0141(6) 0.0158(6) 0.0152(6) -0.0038(5) -0.0023(5) -0.0036(5)
C16 0.0198(7) 0.0196(7) 0.0156(7) -0.0031(5) -0.0036(5) -0.0042(5)
C17 0.0215(7) 0.0251(7) 0.0173(7) -0.0097(6) -0.0016(5) -0.0056(6)
C18 0.0194(7) 0.0203(7) 0.0235(7) -0.0103(6) -0.0024(6) -0.0012(5)
C19 0.0146(6) 0.0165(7) 0.0219(7) -0.0051(5) -0.0035(5) -0.0031(5)
C20 0.0189(7) 0.0152(7) 0.0274(8) -0.0047(6) -0.0064(6) -0.0001(5)
C21 0.0189(7) 0.0178(7) 0.0256(8) 0.0019(6) -0.0086(6) -0.0030(5)
C22 0.0184(7) 0.0219(7) 0.0164(7) -0.0014(5) -0.0053(5) -0.0028(5)
C23 0.0130(6) 0.0170(6) 0.0171(7) -0.0038(5) -0.0034(5) -0.0034(5)
C24 0.0138(6) 0.0156(6) 0.0157(6) -0.0034(5) -0.0025(5) -0.0037(5)

loop_
_atom_type_symbol
_atom_type_description
_atom_type_scat_dispersion_real
_atom_type_scat_dispersion_imag
_atom_type_scat_source
C C 0.0033 0.0016 'International Tables Vol C Tables 4.2.6.8 and 6.1.1.4'
H H 0.0000 0.0000 'International Tables Vol C Tables 4.2.6.8 and 6.1.1.4'
B B 0.0013 0.0007 'International Tables Vol C Tables 4.2.6.8 and 6.1.1.4'
O O 0.0106 0.0060 'International Tables Vol C Tables 4.2.6.8 and 6.1.1.4'
N N 0.0061 0.0033 'International Tables Vol C Tables 4.2.6.8 and 6.1.1.4'

loop_
_geom_angle_atom_site_label_1
_geom_angle_atom_site_label_2
_geom_angle_atom_site_label_3
_geom_angle
C2 C1 B1 123.67(12)
C2 C1 B2 121.88(12)
B1 C1 B2 114.35(12)
C1 C2 C3 125.70(12)
C1 C2 H2A 117.1
C3 C2 H2A 117.1
C2 C3 C4 114.71(11)
C2 C3 H3A 108.6
C4 C3 H3A 108.6
C2 C3 H3B 108.6
C4 C3 H3B 108.6
H3A C3 H3B 107.6
C5 C4 C3 111.33(11)
C5 C4 H4A 109.4
C3 C4 H4A 109.4
C5 C4 H4B 109.4
C3 C4 H4B 109.4
H4A C4 H4B 108.0
C6 C5 C4 114.24(11)
C6 C5 H5A 108.7
C4 C5 H5A 108.7
C6 C5 H5B 108.7
C4 C5 H5B 108.7
H5A C5 H5B 107.6
C7 C6 C5 112.81(11)
C7 C6 H6A 109.0
C5 C6 H6A 109.0
C7 C6 H6B 109.0
C5 C6 H6B 109.0
H6A C6 H6B 107.8
C8 C7 C6 112.68(13)
C8 C7 H7A 109.1
C6 C7 H7A 109.1
C8 C7 H7B 109.1
C6 C7 H7B 109.1
H7A C7 H7B 107.8
C7 C8 H8A 109.5
C7 C8 H8B 109.5
H8A C8 H8B 109.5
C7 C8 H8C 109.5
H8A C8 H8C 109.5
H8B C8 H8C 109.5
O2 B1 O1 112.65(12)
O2 B1 C1 121.51(12)
O1 B1 C1 125.43(13)
B1 O1 C9 105.98(10)
O1 C9 C11 109.34(12)
O1 C9 C12 105.91(11)
C11 C9 C12 110.53(14)
O1 C9 C10 101.49(11)
C11 C9 C10 115.49(12)
C12 C9 C10 113.20(12)
O2 C10 C14 109.34(11)
O2 C10 C13 106.48(12)
C14 C10 C13 110.68(13)
O2 C10 C9 101.67(10)
C14 C10 C9 114.79(12)
C13 C10 C9 113.11(12)
C9 C11 H11A 109.5
C9 C11 H11B 109.5
H11A C11 H11B 109.5
C9 C11 H11C 109.5
H11A C11 H11C 109.5
H11B C11 H11C 109.5
C9 C12 H12A 109.5
C9 C12 H12B 109.5
H12A C12 H12B 109.5
C9 C12 H12C 109.5
H12A C12 H12C 109.5
H12B C12 H12C 109.5
C10 C13 H13A 109.5
C10 C13 H13B 109.5
H13A C13 H13B 109.5
C10 C13 H13C 109.5
H13A C13 H13C 109.5
H13B C13 H13C 109.5
C10 C14 H14A 109.5
C10 C14 H14B 109.5
H14A C14 H14B 109.5
C10 C14 H14C 109.5
H14A C14 H14C 109.5
H14B C14 H14C 109.5
B1 O2 C10 107.07(11)
N2 B2 N1 116.09(12)
N2 B2 C1 123.72(12)
N1 B2 C1 120.16(12)
C15 N1 B2 124.06(12)
C15 N1 H1 114.8(11)
B2 N1 H1 121.2(11)
C23 N2 B2 122.85(12)
C23 N2 H2AA 114.2(11)
B2 N2 H2AA 122.0(11)
C16 C15 N1 122.50(12)
C16 C15 C24 120.08(12)
N1 C15 C24 117.41(12)
C15 C16 C17 120.05(13)
C15 C16 H16A 120.0
C17 C16 H16A 120.0
C18 C17 C16 121.21(13)
C18 C17 H17A 119.4
C16 C17 H17A 119.4
C17 C18 C19 120.59(13)
C17 C18 H18A 119.7
C19 C18 H18A 119.7
C20 C19 C18 122.56(13)
C20 C19 C24 118.62(13)
C18 C19 C24 118.82(12)
C21 C20 C19 120.38(13)
C21 C20 H20A 119.8
C19 C20 H20A 119.8
C20 C21 C22 121.29(13)
C20 C21 H21A 119.4
C22 C21 H21A 119.4
C23 C22 C21 120.35(13)
C23 C22 H22A 119.8
C21 C22 H22A 119.8
C22 C23 N2 121.94(13)
C22 C23 C24 119.80(12)
N2 C23 C24 118.26(12)
C19 C24 C15 119.20(12)
C19 C24 C23 119.56(12)
C15 C24 C23 121.23(12)

loop_
_geom_bond_atom_site_label_1
_geom_bond_atom_site_label_2
_geom_bond_distance
C1 C2 1.3401(19)
C1 B1 1.558(2)
C1 B2 1.561(2)
C2 C3 1.4991(18)
C2 H2A 0.9300
C3 C4 1.5272(19)
C3 H3A 0.9700
C3 H3B 0.9700
C4 C5 1.5193(18)
C4 H4A 0.9700
C4 H4B 0.9700
C5 C6 1.5187(19)
C5 H5A 0.9700
C5 H5B 0.9700
C6 C7 1.5173(19)
C6 H6A 0.9700
C6 H6B 0.9700
C7 C8 1.515(2)
C7 H7A 0.9700
C7 H7B 0.9700
C8 H8A 0.9600
C8 H8B 0.9600
C8 H8C 0.9600
B1 O2 1.3721(18)
B1 O1 1.3765(18)
O1 C9 1.4734(16)
C9 C11 1.509(2)
C9 C12 1.520(2)
C9 C10 1.552(2)
C10 O2 1.4618(16)
C10 C14 1.514(2)
C10 C13 1.519(2)
C11 H11A 0.9600
C11 H11B 0.9600
C11 H11C 0.9600
C12 H12A 0.9600
C12 H12B 0.9600
C12 H12C 0.9600
C13 H13A 0.9600
C13 H13B 0.9600
C13 H13C 0.9600
C14 H14A 0.9600
C14 H14B 0.9600
C14 H14C 0.9600
B2 N2 1.4196(19)
B2 N1 1.4234(19)
N1 C15 1.3889(17)
N1 H1 0.880(17)
N2 C23 1.3971(17)
N2 H2AA 0.864(17)
C15 C16 1.3806(19)
C15 C24 1.4266(18)
C16 C17 1.4051(19)
C16 H16A 0.9300
C17 C18 1.365(2)
C17 H17A 0.9300
C18 C19 1.417(2)
C18 H18A 0.9300
C19 C20 1.417(2)
C19 C24 1.4244(18)
C20 C21 1.372(2)
C20 H20A 0.9300
C21 C22 1.398(2)
C21 H21A 0.9300
C22 C23 1.3781(19)
C22 H22A 0.9300
C23 C24 1.4271(18)

loop_
_geom_torsion_atom_site_label_1
_geom_torsion_atom_site_label_2
_geom_torsion_atom_site_label_3
_geom_torsion_atom_site_label_4
_geom_torsion
B1 C1 C2 C3 2.3(2)
B2 C1 C2 C3 -173.73(13)
C1 C2 C3 C4 -144.91(14)
C2 C3 C4 C5 -179.68(12)
C3 C4 C5 C6 176.93(12)
C4 C5 C6 C7 -176.96(13)
C5 C6 C7 C8 179.84(14)
C2 C1 B1 O2 -119.44(16)
B2 C1 B1 O2 56.84(18)
C2 C1 B1 O1 68.4(2)
B2 C1 B1 O1 -115.30(15)
O2 B1 O1 C9 -13.71(15)
C1 B1 O1 C9 159.03(13)
B1 O1 C9 C11 150.88(13)
B1 O1 C9 C12 -90.01(13)
B1 O1 C9 C10 28.42(13)
O1 C9 C10 O2 -32.48(12)
C11 C9 C10 O2 -150.60(12)
C12 C9 C10 O2 80.57(14)
O1 C9 C10 C14 -150.38(12)
C11 C9 C10 C14 91.50(16)
C12 C9 C10 C14 -37.33(17)
O1 C9 C10 C13 81.30(14)
C11 C9 C10 C13 -36.82(18)
C12 C9 C10 C13 -165.65(13)
O1 B1 O2 C10 -8.63(16)
C1 B1 O2 C10 178.31(13)
C14 C10 O2 B1 147.41(13)
C13 C10 O2 B1 -92.97(14)
C9 C10 O2 B1 25.66(14)
C2 C1 B2 N2 -35.4(2)
B1 C1 B2 N2 148.26(14)
C2 C1 B2 N1 146.62(14)
B1 C1 B2 N1 -29.73(18)
N2 B2 N1 C15 -0.2(2)
C1 B2 N1 C15 177.96(12)
N1 B2 N2 C23 2.9(2)
C1 B2 N2 C23 -175.16(13)
B2 N1 C15 C16 178.57(13)
B2 N1 C15 C24 -1.94(19)
N1 C15 C16 C17 178.69(13)
C24 C15 C16 C17 -0.8(2)
C15 C16 C17 C18 -0.9(2)
C16 C17 C18 C19 1.3(2)
C17 C18 C19 C20 179.98(14)
C17 C18 C19 C24 0.1(2)
C18 C19 C20 C21 -179.81(14)
C24 C19 C20 C21 0.1(2)
C19 C20 C21 C22 0.2(2)
C20 C21 C22 C23 0.0(2)
C21 C22 C23 N2 -179.60(13)
C21 C22 C23 C24 -0.5(2)
B2 N2 C23 C22 175.85(13)
B2 N2 C23 C24 -3.3(2)
C20 C19 C24 C15 178.38(12)
C18 C19 C24 C15 -1.7(2)
C20 C19 C24 C23 -0.6(2)
C18 C19 C24 C23 179.33(13)
C16 C15 C24 C19 2.1(2)
N1 C15 C24 C19 -177.44(12)
C16 C15 C24 C23 -178.98(13)
N1 C15 C24 C23 1.52(19)
C22 C23 C24 C19 0.8(2)
N2 C23 C24 C19 179.95(12)
C22 C23 C24 C15 -178.18(13)
N2 C23 C24 C15 1.00(19)
